data_1557755
loop_
_publ_author_name
'Wang, Chunlai'
'Zhao, Muyuan'
'Rheingold, Arnold L.'
'Sauv\'e, Genevi\`eve'

_publ_section_title
;
 Structure--Property Study of Homoleptic Zinc(II) Complexes of
 Di(arylethynyl) Azadipyrromethene as Nonfullerene Acceptors for Organic
 Photovoltaics: Effect of the Aryl Group
;
_journal_name_full 'The Journal of Physical Chemistry C'
_journal_paper_doi 10.1021/acs.jpcc.0c00401
_journal_year 2020
_chemical_formula_moiety 'C136 H116 N6 Zn'
_chemical_formula_sum 'C136 H116 N6 Zn'
_chemical_formula_weight 1899.71
_space_group_crystal_system monoclinic
_space_group_IT_number 15
_space_group_name_Hall '-C 2yc'
_space_group_name_H-M_alt 'C 1 2/c 1'
_atom_sites_solution_hydrogens geom
_atom_sites_solution_primary direct
_audit_creation_date 2018-06-27
_audit_creation_method
;
Olex2 1.2-beta
(compiled 2018.05.29 svn.r3508 for OlexSys, GUI svn.r5506)
;
_cell_angle_alpha 90
_cell_angle_beta 115.523(4)
_cell_angle_gamma 90
_cell_formula_units_Z 4
_cell_length_a 38.495(2)
_cell_length_b 7.8252(5)
_cell_length_c 36.789(2)
_cell_measurement_reflns_used 8203
_cell_measurement_temperature 100
_cell_measurement_theta_max 68.008
_cell_measurement_theta_min 2.542
_cell_volume 10000.5(10)
_computing_cell_refinement 'SAINT V8.38A (Bruker, 2017)'
_computing_data_collection 'APEX2 v2013.6-2 (Bruker, 2013)'
_computing_data_reduction 'SAINT V8.38A (Bruker, 2017)'
_computing_molecular_graphics 'Olex2 (Dolomanov et al., 2009)'
_computing_publication_material 'Olex2 (Dolomanov et al., 2009)'
_computing_structure_refinement 'XL (Sheldrick, 2008)'
_computing_structure_solution 'ShelXS (Sheldrick, 2008)'
_diffrn_ambient_temperature 100.0
_diffrn_detector 'Bruker APEX-II CCD'
_diffrn_detector_area_resol_mean 7.9
_diffrn_detector_type 'CCD Area Detector'
_diffrn_measured_fraction_theta_full 0.969
_diffrn_measured_fraction_theta_max 0.969
_diffrn_measurement_device 'Kappa Four-Circle Diffractometer'
_diffrn_measurement_device_type 'Bruker APEX-II CCD'
_diffrn_measurement_method '\f and \w scans'
_diffrn_radiation_monochromator 'Double Bounce Multilayer Mirrors'
_diffrn_radiation_probe x-ray
_diffrn_radiation_type CuK\a
_diffrn_radiation_wavelength 1.54178
_diffrn_reflns_av_R_equivalents 0.1081
_diffrn_reflns_av_unetI/netI 0.0827
_diffrn_reflns_Laue_measured_fraction_full 0.969
_diffrn_reflns_Laue_measured_fraction_max 0.969
_diffrn_reflns_limit_h_max 45
_diffrn_reflns_limit_h_min -35
_diffrn_reflns_limit_k_max 8
_diffrn_reflns_limit_k_min -8
_diffrn_reflns_limit_l_max 43
_diffrn_reflns_limit_l_min -43
_diffrn_reflns_number 29702
_diffrn_reflns_point_group_measured_fraction_full 0.969
_diffrn_reflns_point_group_measured_fraction_max 0.969
_diffrn_reflns_theta_full 66.485
_diffrn_reflns_theta_max 66.485
_diffrn_reflns_theta_min 2.544
_diffrn_source 'Micro Focus Rotating Anode'
_diffrn_source_type 'Bruker TXS'
_diffrn_standards_number 0
_exptl_absorpt_coefficient_mu 0.785
_exptl_absorpt_correction_T_max 0.7531
_exptl_absorpt_correction_T_min 0.5651
_exptl_absorpt_correction_type multi-scan
_exptl_absorpt_process_details
'SADABS-2016/2 (Bruker,2016/2) was used for absorption correction. wR2(int) was 0.0969 before and 0.0767 after correction. The Ratio of minimum to maximum transmission is 0.7504. The \l/2 correction factor is Not present.'
_exptl_crystal_colour blue
_exptl_crystal_colour_primary blue
_exptl_crystal_density_diffrn 1.262
_exptl_crystal_description block
_exptl_crystal_F_000 4016
_exptl_crystal_size_max 0.26
_exptl_crystal_size_mid 0.24
_exptl_crystal_size_min 0.22
_refine_diff_density_max 0.856
_refine_diff_density_min -0.442
_refine_diff_density_rms 0.070
_refine_ls_extinction_method none
_refine_ls_goodness_of_fit_ref 1.074
_refine_ls_hydrogen_treatment constr
_refine_ls_matrix_type full
_refine_ls_number_parameters 667
_refine_ls_number_reflns 8551
_refine_ls_number_restraints 0
_refine_ls_restrained_S_all 1.074
_refine_ls_R_factor_all 0.1293
_refine_ls_R_factor_gt 0.0905
_refine_ls_shift/su_max 0.000
_refine_ls_shift/su_mean 0.000
_refine_ls_structure_factor_coef Fsqd
_refine_ls_weighting_details 'w=1/[\s^2^(Fo^2^)+(0.0720P)^2^+56.4080P] where P=(Fo^2^+2Fc^2^)/3'
_refine_ls_weighting_scheme calc
_refine_ls_wR_factor_gt 0.2029
_refine_ls_wR_factor_ref 0.2257
_reflns_Friedel_coverage 0.000
_reflns_number_gt 5904
_reflns_number_total 8551
_reflns_threshold_expression 'I > 2\s(I)'
_cod_data_source_file jp0c00401_si_002.cif
_cod_data_source_block sauve01_0m_a
_cod_depositor_comments
;
The following automatic conversions were performed:

data item '_diffrn_radiation_probe' value 'X-ray' was changed to
'x-ray' in accordance with the
/home/data/users/saulius/crontab/automatic-downloads/rss-feeds/ACS/lib/dictionaries/cif_core.dic
dictionary named 'cif_core.dic' version 2.4.2 last updated on
2011-04-26.

Automatic conversion script
Id: cif_fix_values 7556 2019-12-06 15:28:31Z antanas 
;
_cod_original_cell_volume 10000.3(11)
_cod_database_code 1557755
_shelx_shelxl_version_number 2016/6
_shelx_space_group_comment
;
The symmetry employed for this shelxl refinement is uniquely defined
by the following loop, which should always be used as a source of
symmetry information in preference to the above space-group names.
They are only intended as comments.
;
_shelx_estimated_absorpt_t_max 0.846
_shelx_estimated_absorpt_t_min 0.822
_olex2_refinement_description
;
1. Fixed Uiso
 At 1.2 times of:
  All C(H) groups, All C(H,H) groups, All C(H,H,H,H) groups
 At 1.5 times of:
  All C(H,H,H) groups
2. Others
 Sof(H66C)=Sof(H66D)=Sof(C67)=Sof(H67C)=Sof(H67D)=Sof(C68)=Sof(H68D)=Sof(H68E)=
 Sof(H68F)=1-FVAR(1)
 Sof(H66A)=Sof(H66B)=Sof(C68')=Sof(H68A)=Sof(H68B)=Sof(H68C)=Sof(C67')=
 Sof(H67A)=Sof(H67B)=FVAR(1)
3.a Secondary CH2 refined with riding coordinates:
 C64(H64A,H64B), C16(H16A,H16B), C65(H65A,H65B), C17(H17A,H17B), C63(H63A,
 H63B), C15(H15A,H15B), C18(H18A,H18B), C19(H19A,H19B), C66(H66A,H66B),
 C66(H66C,H66D), C67'(H67A,H67B), C67(H67C,H67D)
3.b Aromatic/amide H refined with riding coordinates:
 C34(H34), C44(H44), C62(H62), C58(H58), C13(H13), C14(H14), C61(H61),
 C40(H40), C38(H38), C43(H43), C59(H59), C10(H10), C41(H41), C35(H35), C36(H36),
  C42(H42), C11(H11), C37(H37), C32(H32), C24(H24), C48(H48), C30(H30),
 C25(H25), C56(H56), C55(H55), C53(H53), C27(H27), C28(H28), C50(H50), C29(H29),
  C52(H52), C51(H51)
3.c Idealised Me refined as rotating group:
 C20(H20A,H20B,H20C), C68'(H68A,H68B,H68C), C68(H68D,H68E,H68F)
;
_olex2_submission_special_instructions 'No special instructions were received'

loop_
_space_group_symop_operation_xyz
'x, y, z'
'-x, y, -z+1/2'
'x+1/2, y+1/2, z'
'-x+1/2, y+1/2, -z+1/2'
'-x, -y, -z'
'x, -y, z-1/2'
'-x+1/2, -y+1/2, -z'
'x+1/2, -y+1/2, z-1/2'

loop_
_atom_site_label
_atom_site_type_symbol
_atom_site_fract_x
_atom_site_fract_y
_atom_site_fract_z
_atom_site_U_iso_or_equiv
_atom_site_adp_type
_atom_site_occupancy
_atom_site_site_symmetry_order
_atom_site_calc_flag
_atom_site_refinement_flags_posn
_atom_site_refinement_flags_adp
_atom_site_refinement_flags_occupancy
_atom_site_disorder_assembly
_atom_site_disorder_group
Zn1 Zn 0.500000 0.26198(13) 0.750000 0.0292(3) Uani 1 2 d S T P . .
N2 N 0.54997(9) 0.2672(5) 0.84915(10) 0.0278(8) Uani 1 1 d . . . . .
N3 N 0.54786(10) 0.1460(5) 0.78722(11) 0.0306(9) Uani 1 1 d . . . . .
N1 N 0.49144(10) 0.3729(5) 0.79377(11) 0.0312(9) Uani 1 1 d . . . . .
C5 C 0.56551(12) 0.1836(6) 0.82819(13) 0.0266(10) Uani 1 1 d . . . . .
C4 C 0.51605(12) 0.3455(7) 0.83385(13) 0.0290(10) Uani 1 1 d . . . . .
C6 C 0.60476(12) 0.1207(7) 0.84481(14) 0.0327(11) Uani 1 1 d . . . . .
C33 C 0.51428(14) 0.4001(7) 0.90230(14) 0.0366(12) Uani 1 1 d . . . . .
C7 C 0.60985(12) 0.0555(7) 0.81241(15) 0.0351(12) Uani 1 1 d . . . . .
C3 C 0.49763(13) 0.4040(6) 0.85839(14) 0.0316(11) Uani 1 1 d . . . . .
C39 C 0.63333(13) 0.1320(7) 0.88752(15) 0.0369(12) Uani 1 1 d . . . . .
C8 C 0.57359(12) 0.0683(6) 0.77771(14) 0.0314(11) Uani 1 1 d . . . . .
C1 C 0.45939(12) 0.4441(7) 0.79204(14) 0.0347(12) Uani 1 1 d . . . . .
C9 C 0.42814(13) 0.4945(7) 0.75309(15) 0.0397(13) Uani 1 1 d . . . . .
C57 C 0.56253(13) 0.0103(7) 0.73607(14) 0.0360(12) Uani 1 1 d . . . . .
C2 C 0.46111(13) 0.4606(7) 0.83150(14) 0.0353(12) Uani 1 1 d . . . . .
C34 C 0.55325(15) 0.4323(8) 0.92521(15) 0.0454(14) Uani 1 1 d . . . . .
H34 H 0.569112 0.459256 0.912127 0.054 Uiso 1 1 calc R . . . .
C21 C 0.43185(13) 0.5273(7) 0.84126(15) 0.0394(13) Uani 1 1 d . . . . .
C44 C 0.62252(14) 0.1281(8) 0.91894(15) 0.0421(13) Uani 1 1 d . . . . .
H44 H 0.596048 0.118399 0.913171 0.051 Uiso 1 1 calc R . . . .
C62 C 0.52676(13) -0.0638(7) 0.71398(15) 0.0398(13) Uani 1 1 d . . . . .
H62 H 0.510809 -0.089168 0.727060 0.048 Uiso 1 1 calc R . . . .
C58 C 0.58575(15) 0.0384(8) 0.71638(16) 0.0457(14) Uani 1 1 d . . . . .
H58 H 0.611003 0.082670 0.730869 0.055 Uiso 1 1 calc R . . . .
C13 C 0.40823(15) 0.5950(8) 0.68505(16) 0.0483(14) Uani 1 1 d . . . . .
H13 H 0.414963 0.643669 0.665307 0.058 Uiso 1 1 calc R . . . .
C60 C 0.53609(15) -0.0667(8) 0.65355(15) 0.0445(14) Uani 1 1 d . . . . .
C45 C 0.64322(13) -0.0180(8) 0.81130(15) 0.0405(13) Uani 1 1 d . . . . .
C14 C 0.43665(14) 0.5626(7) 0.72321(15) 0.0425(13) Uani 1 1 d . . . . .
H14 H 0.462671 0.587672 0.729049 0.051 Uiso 1 1 calc R . . . .
C22 C 0.40864(14) 0.5815(8) 0.85203(16) 0.0440(13) Uani 1 1 d . . . . .
C64 C 0.47923(16) -0.0821(9) 0.58325(16) 0.0513(15) Uani 1 1 d . . . . .
H64A H 0.471565 0.035556 0.586518 0.062 Uiso 1 1 calc R . . . .
H64B H 0.465067 -0.162103 0.592875 0.062 Uiso 1 1 calc R . . . .
C61 C 0.51377(15) -0.1015(8) 0.67379(15) 0.0454(14) Uani 1 1 d . . . . .
H61 H 0.489124 -0.152238 0.659667 0.054 Uiso 1 1 calc R . . . .
C12 C 0.36994(15) 0.5573(8) 0.67514(16) 0.0515(16) Uani 1 1 d . . . . .
C40 C 0.67244(14) 0.1437(8) 0.89726(17) 0.0489(15) Uani 1 1 d . . . . .
H40 H 0.680685 0.146742 0.876372 0.059 Uiso 1 1 calc R . . . .
C38 C 0.49172(16) 0.3611(8) 0.92263(15) 0.0461(14) Uani 1 1 d . . . . .
H38 H 0.465020 0.338801 0.907679 0.055 Uiso 1 1 calc R . . . .
C43 C 0.64977(15) 0.1380(9) 0.95854(16) 0.0533(15) Uani 1 1 d . . . . .
H43 H 0.641863 0.136926 0.979699 0.064 Uiso 1 1 calc R . . . .
C23 C 0.38217(14) 0.6337(8) 0.86847(17) 0.0491(15) Uani 1 1 d . . . . .
C59 C 0.57225(16) 0.0023(9) 0.67580(17) 0.0525(16) Uani 1 1 d . . . . .
H59 H 0.588306 0.025619 0.662737 0.063 Uiso 1 1 calc R . . . .
C10 C 0.38943(14) 0.4639(9) 0.74403(17) 0.0506(15) Uani 1 1 d . . . . .
H10 H 0.382540 0.422807 0.764340 0.061 Uiso 1 1 calc R . . . .
C46 C 0.67029(14) -0.0753(8) 0.80768(15) 0.0429(13) Uani 1 1 d . . . . .
C31 C 0.32531(16) 0.7804(8) 0.86607(18) 0.0523(15) Uani 1 1 d . . . . .
C41 C 0.69947(14) 0.1508(9) 0.93713(18) 0.0584(17) Uani 1 1 d . . . . .
H41 H 0.726092 0.156693 0.943365 0.070 Uiso 1 1 calc R . . . .
C35 C 0.56914(17) 0.4256(9) 0.96675(16) 0.0562(16) Uani 1 1 d . . . . .
H35 H 0.595775 0.448123 0.982130 0.067 Uiso 1 1 calc R . . . .
C16 C 0.35008(16) 0.6123(9) 0.59968(17) 0.0557(16) Uani 1 1 d . . . . .
H16A H 0.364907 0.511222 0.598231 0.067 Uiso 1 1 calc R . . . .
H16B H 0.367080 0.713477 0.605531 0.067 Uiso 1 1 calc R . . . .
C36 C 0.54618(19) 0.3861(10) 0.98588(17) 0.0631(18) Uani 1 1 d . . . . .
H36 H 0.557132 0.380548 1.014446 0.076 Uiso 1 1 calc R . . . .
C42 C 0.68804(16) 0.1494(8) 0.96742(17) 0.0538(15) Uani 1 1 d . . . . .
H42 H 0.706647 0.156342 0.994675 0.065 Uiso 1 1 calc R . . . .
C65 C 0.46776(19) -0.1156(9) 0.53875(17) 0.0616(17) Uani 1 1 d . . . . .
H65A H 0.482599 -0.037675 0.529524 0.074 Uiso 1 1 calc R . . . .
H65B H 0.475061 -0.234080 0.535634 0.074 Uiso 1 1 calc R . . . .
C47 C 0.70050(16) -0.1483(9) 0.80006(19) 0.0541(16) Uani 1 1 d . . . . .
C26 C 0.33142(17) 0.7040(9) 0.90340(19) 0.0564(16) Uani 1 1 d . . . . .
C17 C 0.31538(17) 0.6368(10) 0.55920(17) 0.0625(18) Uani 1 1 d . . . . .
H17A H 0.298278 0.536277 0.554000 0.075 Uiso 1 1 calc R . . . .
H17B H 0.300828 0.738231 0.560987 0.075 Uiso 1 1 calc R . . . .
C11 C 0.36131(15) 0.4933(9) 0.70566(18) 0.0580(18) Uani 1 1 d . . . . .
H11 H 0.335258 0.469112 0.699834 0.070 Uiso 1 1 calc R . . . .
C63 C 0.52183(17) -0.1031(9) 0.60883(16) 0.0582(17) Uani 1 1 d . . . . .
H63A H 0.535658 -0.026473 0.598096 0.070 Uiso 1 1 calc R . . . .
H63B H 0.528992 -0.221900 0.605712 0.070 Uiso 1 1 calc R . . . .
C37 C 0.50788(18) 0.3549(9) 0.96398(17) 0.0584(17) Uani 1 1 d . . . . .
H37 H 0.492266 0.328713 0.977399 0.070 Uiso 1 1 calc R . . . .
C32 C 0.35265(15) 0.7418(9) 0.84985(18) 0.0552(15) Uani 1 1 d . . . . .
H32 H 0.349634 0.794277 0.825377 0.066 Uiso 1 1 calc R . . . .
C49 C 0.76665(18) -0.1928(9) 0.8107(2) 0.0601(17) Uani 1 1 d . . . . .
C24 C 0.38729(16) 0.5602(9) 0.90602(17) 0.0577(17) Uani 1 1 d . . . . .
H24 H 0.408458 0.485805 0.919674 0.069 Uiso 1 1 calc R . . . .
C15 C 0.33795(17) 0.5876(11) 0.63363(17) 0.072(2) Uani 1 1 d . . . . .
H15A H 0.323423 0.690224 0.634821 0.086 Uiso 1 1 calc R . . . .
H15B H 0.320048 0.489312 0.626687 0.086 Uiso 1 1 calc R . . . .
C48 C 0.73776(17) -0.1301(9) 0.8234(2) 0.0651(18) Uani 1 1 d . . . . .
H48 H 0.745873 -0.075538 0.848834 0.078 Uiso 1 1 calc R . . . .
C54 C 0.75293(17) -0.2743(10) 0.7730(2) 0.069(2) Uani 1 1 d . . . . .
C18 C 0.32502(18) 0.6596(10) 0.5240(2) 0.0668(18) Uani 1 1 d . . . . .
H18A H 0.337958 0.555006 0.520920 0.080 Uiso 1 1 calc R . . . .
H18B H 0.343396 0.755650 0.529804 0.080 Uiso 1 1 calc R . . . .
C30 C 0.29357(19) 0.8832(10) 0.8460(2) 0.070(2) Uani 1 1 d . . . . .
H30 H 0.289589 0.934114 0.821021 0.085 Uiso 1 1 calc R . . . .
C25 C 0.36248(17) 0.5944(10) 0.92280(19) 0.0631(19) Uani 1 1 d . . . . .
H25 H 0.366447 0.543233 0.947705 0.076 Uiso 1 1 calc R . . . .
C56 C 0.68790(18) -0.2421(9) 0.7619(2) 0.0640(18) Uani 1 1 d . . . . .
H56 H 0.661158 -0.257580 0.745553 0.077 Uiso 1 1 calc R . . . .
C55 C 0.71381(19) -0.3073(10) 0.7496(2) 0.069(2) Uani 1 1 d . . . . .
H55 H 0.705568 -0.373567 0.725695 0.083 Uiso 1 1 calc R . . . .
C19 C 0.2899(2) 0.6952(12) 0.4844(2) 0.080(2) Uani 1 1 d . . . . .
H19A H 0.272801 0.594221 0.477773 0.096 Uiso 1 1 calc R . . . .
H19B H 0.275681 0.792556 0.488718 0.096 Uiso 1 1 calc R . . . .
C53 C 0.7805(2) -0.3275(10) 0.7588(3) 0.081(2) Uani 1 1 d . . . . .
H53 H 0.772534 -0.379402 0.733069 0.097 Uiso 1 1 calc R . . . .
C27 C 0.30394(19) 0.7419(11) 0.9193(2) 0.074(2) Uani 1 1 d . . . . .
H27 H 0.307339 0.695779 0.944510 0.088 Uiso 1 1 calc R . . . .
C28 C 0.2733(2) 0.8434(11) 0.8983(2) 0.075(2) Uani 1 1 d . . . . .
H28 H 0.255236 0.867820 0.908815 0.089 Uiso 1 1 calc R . . . .
C50 C 0.8046(2) -0.1734(11) 0.8336(3) 0.086(2) Uani 1 1 d . . . . .
H50 H 0.813182 -0.122583 0.859533 0.103 Uiso 1 1 calc R . . . .
C29 C 0.2681(2) 0.9117(11) 0.8617(2) 0.082(2) Uani 1 1 d . . . . .
H29 H 0.246088 0.980379 0.847177 0.099 Uiso 1 1 calc R . . . .
C66 C 0.4258(2) -0.0920(12) 0.5122(2) 0.086(2) Uani 1 1 d . . . . .
H66A H 0.416835 0.022036 0.516155 0.103 Uiso 0.53(2) 1 calc R . . A 1
H66B H 0.410198 -0.181032 0.517343 0.103 Uiso 0.53(2) 1 calc R . . A 1
H66C H 0.411986 -0.143842 0.526754 0.103 Uiso 0.47(2) 1 calc R . . A 2
H66D H 0.420972 0.032509 0.511424 0.103 Uiso 0.47(2) 1 calc R . . A 2
C52 C 0.8194(2) -0.3008(11) 0.7836(3) 0.094(3) Uani 1 1 d . . . . .
H52 H 0.838260 -0.335447 0.774972 0.113 Uiso 1 1 calc R . . . .
C51 C 0.8304(2) -0.2248(11) 0.8205(3) 0.096(3) Uani 1 1 d . . . . .
H51 H 0.857063 -0.208009 0.837177 0.116 Uiso 1 1 calc R . . . .
C20 C 0.2975(3) 0.7342(14) 0.4496(3) 0.110(3) Uani 1 1 d . . . . .
H20A H 0.273177 0.757761 0.426170 0.165 Uiso 1 1 calc GR . . . .
H20B H 0.310212 0.636216 0.443834 0.165 Uiso 1 1 calc GR . . . .
H20C H 0.314304 0.834571 0.455540 0.165 Uiso 1 1 calc GR . . . .
C68' C 0.3848(6) -0.080(3) 0.4365(6) 0.139(12) Uani 0.53(2) 1 d . . . A 1
H68A H 0.384555 -0.072711 0.409757 0.209 Uiso 0.53(2) 1 calc GR . . A 1
H68B H 0.375419 0.027209 0.442600 0.209 Uiso 0.53(2) 1 calc GR . . A 1
H68C H 0.368190 -0.174418 0.436810 0.209 Uiso 0.53(2) 1 calc GR . . A 1
C67' C 0.4234(7) -0.111(4) 0.4661(6) 0.100(8) Uani 0.53(2) 1 d . . . A 1
H67A H 0.441134 -0.027836 0.462608 0.121 Uiso 0.53(2) 1 calc R . . A 1
H67B H 0.431578 -0.227302 0.462548 0.121 Uiso 0.53(2) 1 calc R . . A 1
C67 C 0.4059(5) -0.151(3) 0.4706(5) 0.060(6) Uani 0.47(2) 1 d . . . A 2
H67C H 0.377741 -0.141076 0.461126 0.072 Uiso 0.47(2) 1 calc R . . A 2
H67D H 0.412255 -0.272566 0.468755 0.072 Uiso 0.47(2) 1 calc R . . A 2
C68 C 0.4190(5) -0.042(2) 0.4455(5) 0.059(5) Uani 0.47(2) 1 d . . . A 2
H68D H 0.407569 -0.084646 0.417674 0.089 Uiso 0.47(2) 1 calc GR . . A 2
H68E H 0.447125 -0.046879 0.456309 0.089 Uiso 0.47(2) 1 calc GR . . A 2
H68F H 0.410850 0.076079 0.445874 0.089 Uiso 0.47(2) 1 calc GR . . A 2

loop_
_atom_site_aniso_label
_atom_site_aniso_U_11
_atom_site_aniso_U_22
_atom_site_aniso_U_33
_atom_site_aniso_U_23
_atom_site_aniso_U_13
_atom_site_aniso_U_12
Zn1 0.0219(4) 0.0387(6) 0.0285(4) 0.000 0.0124(3) 0.000
N2 0.0258(17) 0.025(2) 0.0325(19) 0.0011(17) 0.0122(15) 0.0010(16)
N3 0.0255(18) 0.037(3) 0.035(2) -0.0024(18) 0.0180(17) -0.0001(17)
N1 0.0242(18) 0.033(3) 0.036(2) 0.0034(18) 0.0124(17) 0.0083(17)
C5 0.024(2) 0.024(3) 0.034(2) 0.0004(19) 0.0138(19) 0.0006(18)
C4 0.024(2) 0.032(3) 0.029(2) -0.002(2) 0.0096(19) -0.002(2)
C6 0.023(2) 0.035(3) 0.039(3) 0.002(2) 0.013(2) 0.001(2)
C33 0.041(3) 0.039(4) 0.034(3) -0.002(2) 0.019(2) 0.006(2)
C7 0.028(2) 0.035(3) 0.046(3) -0.002(2) 0.019(2) 0.002(2)
C3 0.034(2) 0.025(3) 0.040(3) -0.002(2) 0.020(2) 0.005(2)
C39 0.027(2) 0.036(3) 0.041(3) 0.002(2) 0.009(2) 0.008(2)
C8 0.032(2) 0.027(3) 0.041(3) 0.001(2) 0.021(2) 0.002(2)
C1 0.024(2) 0.040(3) 0.040(3) -0.003(2) 0.014(2) 0.004(2)
C9 0.029(2) 0.044(4) 0.042(3) -0.001(2) 0.011(2) 0.017(2)
C57 0.035(2) 0.037(3) 0.041(3) -0.001(2) 0.021(2) 0.010(2)
C2 0.033(2) 0.036(3) 0.039(3) -0.005(2) 0.018(2) 0.006(2)
C34 0.047(3) 0.053(4) 0.037(3) -0.003(3) 0.020(2) 0.006(3)
C21 0.033(2) 0.043(4) 0.046(3) -0.010(2) 0.020(2) 0.007(2)
C44 0.034(3) 0.047(4) 0.040(3) 0.006(3) 0.011(2) 0.003(2)
C62 0.036(3) 0.046(4) 0.044(3) -0.005(2) 0.023(2) 0.001(2)
C58 0.040(3) 0.056(4) 0.052(3) -0.011(3) 0.029(3) -0.002(3)
C13 0.044(3) 0.051(4) 0.041(3) -0.001(3) 0.010(3) 0.015(3)
C60 0.047(3) 0.047(4) 0.044(3) -0.007(3) 0.024(3) 0.012(3)
C45 0.033(3) 0.046(4) 0.045(3) -0.003(2) 0.020(2) 0.010(2)
C14 0.034(3) 0.045(4) 0.042(3) -0.004(3) 0.010(2) 0.012(2)
C22 0.040(3) 0.045(4) 0.047(3) -0.009(3) 0.019(2) 0.005(2)
C64 0.060(3) 0.052(4) 0.046(3) -0.010(3) 0.026(3) -0.008(3)
C61 0.040(3) 0.056(4) 0.041(3) -0.006(3) 0.019(2) 0.005(3)
C12 0.037(3) 0.058(4) 0.044(3) -0.007(3) 0.002(2) 0.021(3)
C40 0.033(3) 0.058(4) 0.051(3) -0.002(3) 0.014(2) 0.005(3)
C38 0.050(3) 0.051(4) 0.043(3) -0.001(3) 0.025(3) 0.009(3)
C43 0.046(3) 0.064(5) 0.042(3) 0.006(3) 0.012(3) 0.003(3)
C23 0.034(3) 0.060(4) 0.053(3) -0.012(3) 0.018(3) 0.002(3)
C59 0.057(3) 0.062(5) 0.057(4) -0.009(3) 0.042(3) 0.000(3)
C10 0.031(3) 0.068(5) 0.049(3) -0.007(3) 0.014(2) 0.009(3)
C46 0.036(3) 0.049(4) 0.044(3) 0.003(3) 0.018(2) 0.010(2)
C31 0.056(3) 0.051(4) 0.060(4) -0.004(3) 0.035(3) 0.007(3)
C41 0.024(2) 0.076(5) 0.060(4) -0.004(3) 0.003(3) 0.007(3)
C35 0.052(3) 0.072(5) 0.039(3) -0.009(3) 0.014(3) 0.005(3)
C16 0.047(3) 0.041(4) 0.057(4) 0.003(3) 0.002(3) 0.007(3)
C36 0.077(4) 0.080(6) 0.034(3) -0.002(3) 0.026(3) 0.014(4)
C42 0.044(3) 0.056(4) 0.045(3) 0.001(3) 0.004(3) 0.005(3)
C65 0.083(4) 0.055(5) 0.047(3) -0.008(3) 0.028(3) 0.001(3)
C47 0.046(3) 0.055(4) 0.076(4) 0.013(3) 0.040(3) 0.014(3)
C26 0.051(3) 0.057(5) 0.062(4) -0.008(3) 0.025(3) 0.007(3)
C17 0.053(3) 0.067(5) 0.047(3) -0.008(3) 0.002(3) 0.009(3)
C11 0.028(3) 0.077(5) 0.058(4) -0.014(3) 0.009(3) 0.017(3)
C63 0.067(4) 0.068(5) 0.047(3) -0.006(3) 0.031(3) 0.018(3)
C37 0.065(4) 0.074(5) 0.047(3) 0.005(3) 0.034(3) 0.010(3)
C32 0.046(3) 0.064(5) 0.058(3) -0.007(3) 0.024(3) 0.005(3)
C49 0.062(4) 0.048(5) 0.083(5) -0.003(3) 0.044(4) 0.010(3)
C24 0.050(3) 0.075(5) 0.051(3) -0.005(3) 0.025(3) 0.011(3)
C15 0.048(3) 0.100(6) 0.047(3) -0.019(4) 0.001(3) 0.035(4)
C48 0.052(4) 0.058(5) 0.087(5) 0.001(4) 0.031(3) 0.006(3)
C54 0.043(3) 0.071(5) 0.089(5) 0.016(4) 0.023(3) 0.006(3)
C18 0.053(4) 0.063(5) 0.073(4) 0.007(4) 0.017(3) -0.002(3)
C30 0.066(4) 0.070(6) 0.084(5) 0.005(4) 0.041(4) 0.018(4)
C25 0.055(3) 0.085(6) 0.053(4) -0.002(3) 0.026(3) 0.012(3)
C56 0.062(4) 0.067(5) 0.073(4) 0.003(4) 0.039(3) 0.014(4)
C55 0.068(4) 0.072(6) 0.075(4) -0.012(4) 0.037(4) -0.002(4)
C19 0.066(4) 0.106(7) 0.057(4) -0.006(4) 0.017(3) -0.014(4)
C53 0.097(6) 0.066(6) 0.095(5) -0.023(4) 0.057(5) -0.007(4)
C27 0.069(4) 0.095(6) 0.075(4) -0.003(4) 0.048(4) 0.010(4)
C28 0.069(4) 0.087(6) 0.092(5) 0.003(4) 0.058(4) 0.023(4)
C50 0.071(5) 0.075(6) 0.102(6) -0.021(5) 0.028(4) 0.000(4)
C29 0.071(4) 0.090(7) 0.099(6) 0.006(5) 0.049(4) 0.023(4)
C66 0.098(6) 0.079(6) 0.054(4) -0.014(4) 0.007(4) -0.004(5)
C52 0.069(5) 0.081(7) 0.170(9) -0.023(6) 0.087(6) -0.002(4)
C51 0.051(4) 0.075(6) 0.148(8) -0.035(6) 0.028(5) -0.004(4)
C20 0.116(7) 0.125(9) 0.099(6) 0.022(6) 0.055(6) 0.014(6)
C68' 0.107(19) 0.17(2) 0.091(15) -0.018(14) -0.007(12) 0.038(15)
C67' 0.086(16) 0.15(2) 0.048(11) -0.016(12) 0.008(12) -0.011(16)
C67 0.039(9) 0.083(13) 0.059(11) -0.002(8) 0.022(8) -0.008(8)
C68 0.042(10) 0.080(13) 0.049(10) 0.003(8) 0.015(9) 0.012(8)

loop_
_atom_type_symbol
_atom_type_description
_atom_type_scat_dispersion_real
_atom_type_scat_dispersion_imag
_atom_type_scat_source
C C 0.0181 0.0091 'International Tables Vol C Tables 4.2.6.8 and 6.1.1.4'
H H 0.0000 0.0000 'International Tables Vol C Tables 4.2.6.8 and 6.1.1.4'
N N 0.0311 0.0180 'International Tables Vol C Tables 4.2.6.8 and 6.1.1.4'
Zn Zn -1.5491 0.6778 'International Tables Vol C Tables 4.2.6.8 and 6.1.1.4'

loop_
_geom_angle_atom_site_label_1
_geom_angle_atom_site_label_2
_geom_angle_atom_site_label_3
_geom_angle
_geom_angle_site_symmetry_1
_geom_angle_site_symmetry_3
_geom_angle_publ_flag
N3 Zn1 N3 125.4(2) 2_656 . ?
N1 Zn1 N3 109.40(14) . 2_656 ?
N1 Zn1 N3 109.41(14) 2_656 . ?
N1 Zn1 N3 94.01(15) . . ?
N1 Zn1 N3 94.01(15) 2_656 2_656 ?
N1 Zn1 N1 128.0(3) . 2_656 ?
C4 N2 C5 125.8(4) . . ?
C5 N3 Zn1 121.8(3) . . ?
C8 N3 Zn1 127.2(3) . . ?
C8 N3 C5 108.0(4) . . ?
C4 N1 Zn1 121.5(3) . . ?
C1 N1 Zn1 128.4(3) . . ?
C1 N1 C4 108.1(4) . . ?
N2 C5 N3 126.8(4) . . ?
N2 C5 C6 124.6(4) . . ?
N3 C5 C6 108.6(4) . . ?
N2 C4 N1 128.3(4) . . ?
N2 C4 C3 122.7(4) . . ?
N1 C4 C3 108.8(4) . . ?
C5 C6 C39 126.1(4) . . ?
C7 C6 C5 105.7(4) . . ?
C7 C6 C39 128.2(4) . . ?
C34 C33 C3 120.8(4) . . ?
C34 C33 C38 118.1(4) . . ?
C38 C33 C3 121.2(4) . . ?
C6 C7 C8 107.2(4) . . ?
C6 C7 C45 129.6(4) . . ?
C45 C7 C8 123.2(4) . . ?
C4 C3 C33 125.9(4) . . ?
C2 C3 C4 105.9(4) . . ?
C2 C3 C33 128.2(4) . . ?
C44 C39 C6 122.0(4) . . ?
C44 C39 C40 117.8(5) . . ?
C40 C39 C6 120.2(4) . . ?
N3 C8 C7 110.3(4) . . ?
N3 C8 C57 120.0(4) . . ?
C7 C8 C57 129.7(4) . . ?
N1 C1 C9 120.7(4) . . ?
N1 C1 C2 110.6(4) . . ?
C2 C1 C9 128.6(4) . . ?
C14 C9 C1 120.2(4) . . ?
C14 C9 C10 118.0(5) . . ?
C10 C9 C1 121.7(5) . . ?
C62 C57 C8 120.4(4) . . ?
C58 C57 C8 122.1(5) . . ?
C58 C57 C62 117.4(5) . . ?
C3 C2 C1 106.4(4) . . ?
C3 C2 C21 127.1(4) . . ?
C21 C2 C1 126.5(4) . . ?
C33 C34 H34 119.6 . . ?
C35 C34 C33 120.8(5) . . ?
C35 C34 H34 119.6 . . ?
C22 C21 C2 175.8(6) . . ?
C39 C44 H44 119.6 . . ?
C43 C44 C39 120.9(5) . . ?
C43 C44 H44 119.6 . . ?
C57 C62 H62 119.0 . . ?
C61 C62 C57 121.9(4) . . ?
C61 C62 H62 119.0 . . ?
C57 C58 H58 119.9 . . ?
C59 C58 C57 120.3(5) . . ?
C59 C58 H58 119.9 . . ?
C14 C13 H13 119.5 . . ?
C14 C13 C12 120.9(6) . . ?
C12 C13 H13 119.5 . . ?
C61 C60 C63 121.8(5) . . ?
C59 C60 C61 117.2(5) . . ?
C59 C60 C63 121.0(5) . . ?
C46 C45 C7 175.4(6) . . ?
C9 C14 H14 119.2 . . ?
C13 C14 C9 121.6(5) . . ?
C13 C14 H14 119.2 . . ?
C21 C22 C23 173.9(6) . . ?
H64A C64 H64B 107.8 . . ?
C65 C64 H64A 109.1 . . ?
C65 C64 H64B 109.1 . . ?
C63 C64 H64A 109.1 . . ?
C63 C64 H64B 109.1 . . ?
C63 C64 C65 112.7(5) . . ?
C62 C61 C60 120.9(5) . . ?
C62 C61 H61 119.5 . . ?
C60 C61 H61 119.5 . . ?
C13 C12 C11 117.3(5) . . ?
C13 C12 C15 122.8(6) . . ?
C11 C12 C15 119.8(5) . . ?
C39 C40 H40 119.7 . . ?
C41 C40 C39 120.7(5) . . ?
C41 C40 H40 119.7 . . ?
C33 C38 H38 119.7 . . ?
C37 C38 C33 120.6(5) . . ?
C37 C38 H38 119.7 . . ?
C44 C43 H43 119.8 . . ?
C42 C43 C44 120.4(5) . . ?
C42 C43 H43 119.8 . . ?
C32 C23 C22 123.8(6) . . ?
C32 C23 C24 118.7(5) . . ?
C24 C23 C22 117.4(5) . . ?
C58 C59 C60 122.2(5) . . ?
C58 C59 H59 118.9 . . ?
C60 C59 H59 118.9 . . ?
C9 C10 H10 120.0 . . ?
C11 C10 C9 120.0(5) . . ?
C11 C10 H10 120.0 . . ?
C45 C46 C47 175.2(6) . . ?
C26 C31 C32 117.6(5) . . ?
C30 C31 C26 120.2(5) . . ?
C30 C31 C32 122.2(6) . . ?
C40 C41 H41 119.8 . . ?
C42 C41 C40 120.3(5) . . ?
C42 C41 H41 119.8 . . ?
C34 C35 H35 120.1 . . ?
C36 C35 C34 119.8(6) . . ?
C36 C35 H35 120.1 . . ?
H16A C16 H16B 108.0 . . ?
C17 C16 H16A 109.3 . . ?
C17 C16 H16B 109.3 . . ?
C15 C16 H16A 109.3 . . ?
C15 C16 H16B 109.3 . . ?
C15 C16 C17 111.6(5) . . ?
C35 C36 H36 119.8 . . ?
C37 C36 C35 120.4(5) . . ?
C37 C36 H36 119.8 . . ?
C43 C42 H42 120.0 . . ?
C41 C42 C43 119.9(5) . . ?
C41 C42 H42 120.0 . . ?
C64 C65 H65A 108.7 . . ?
C64 C65 H65B 108.7 . . ?
H65A C65 H65B 107.6 . . ?
C66 C65 C64 114.3(5) . . ?
C66 C65 H65A 108.7 . . ?
C66 C65 H65B 108.7 . . ?
C46 C47 C56 115.2(5) . . ?
C48 C47 C46 125.1(6) . . ?
C48 C47 C56 119.6(5) . . ?
C31 C26 C27 117.4(6) . . ?
C25 C26 C31 120.2(5) . . ?
C25 C26 C27 122.4(6) . . ?
C16 C17 H17A 108.6 . . ?
C16 C17 H17B 108.6 . . ?
H17A C17 H17B 107.6 . . ?
C18 C17 C16 114.7(5) . . ?
C18 C17 H17A 108.6 . . ?
C18 C17 H17B 108.6 . . ?
C12 C11 H11 119.0 . . ?
C10 C11 C12 122.0(5) . . ?
C10 C11 H11 119.0 . . ?
C60 C63 H63A 108.2 . . ?
C60 C63 H63B 108.2 . . ?
C64 C63 C60 116.3(4) . . ?
C64 C63 H63A 108.2 . . ?
C64 C63 H63B 108.2 . . ?
H63A C63 H63B 107.4 . . ?
C38 C37 H37 119.8 . . ?
C36 C37 C38 120.4(5) . . ?
C36 C37 H37 119.8 . . ?
C23 C32 C31 121.8(6) . . ?
C23 C32 H32 119.1 . . ?
C31 C32 H32 119.1 . . ?
C54 C49 C48 116.9(6) . . ?
C50 C49 C48 122.1(7) . . ?
C50 C49 C54 121.0(6) . . ?
C23 C24 H24 119.2 . . ?
C25 C24 C23 121.7(6) . . ?
C25 C24 H24 119.2 . . ?
C12 C15 C16 116.4(5) . . ?
C12 C15 H15A 108.2 . . ?
C12 C15 H15B 108.2 . . ?
C16 C15 H15A 108.2 . . ?
C16 C15 H15B 108.2 . . ?
H15A C15 H15B 107.3 . . ?
C47 C48 C49 121.1(7) . . ?
C47 C48 H48 119.5 . . ?
C49 C48 H48 119.5 . . ?
C49 C54 C53 118.0(6) . . ?
C55 C54 C49 122.6(6) . . ?
C55 C54 C53 119.4(7) . . ?
C17 C18 H18A 108.9 . . ?
C17 C18 H18B 108.9 . . ?
C17 C18 C19 113.4(5) . . ?
H18A C18 H18B 107.7 . . ?
C19 C18 H18A 108.9 . . ?
C19 C18 H18B 108.9 . . ?
C31 C30 H30 119.9 . . ?
C29 C30 C31 120.2(7) . . ?
C29 C30 H30 119.9 . . ?
C26 C25 H25 120.0 . . ?
C24 C25 C26 120.1(6) . . ?
C24 C25 H25 120.0 . . ?
C47 C56 H56 119.4 . . ?
C55 C56 C47 121.2(6) . . ?
C55 C56 H56 119.4 . . ?
C54 C55 H55 120.8 . . ?
C56 C55 C54 118.3(7) . . ?
C56 C55 H55 120.8 . . ?
C18 C19 H19A 108.2 . . ?
C18 C19 H19B 108.2 . . ?
H19A C19 H19B 107.3 . . ?
C20 C19 C18 116.4(7) . . ?
C20 C19 H19A 108.2 . . ?
C20 C19 H19B 108.2 . . ?
C54 C53 H53 120.9 . . ?
C52 C53 C54 118.1(7) . . ?
C52 C53 H53 120.9 . . ?
C26 C27 H27 120.0 . . ?
C28 C27 C26 119.9(6) . . ?
C28 C27 H27 120.0 . . ?
C27 C28 H28 119.7 . . ?
C27 C28 C29 120.6(6) . . ?
C29 C28 H28 119.7 . . ?
C49 C50 H50 119.5 . . ?
C49 C50 C51 120.9(8) . . ?
C51 C50 H50 119.5 . . ?
C30 C29 C28 121.7(7) . . ?
C30 C29 H29 119.1 . . ?
C28 C29 H29 119.1 . . ?
C65 C66 H66A 111.2 . . ?
C65 C66 H66B 111.2 . . ?
C65 C66 H66C 106.0 . . ?
C65 C66 H66D 106.0 . . ?
C65 C66 C67' 103.0(10) . . ?
H66A C66 H66B 109.1 . . ?
H66C C66 H66D 106.3 . . ?
C67' C66 H66A 111.2 . . ?
C67' C66 H66B 111.2 . . ?
C67 C66 C65 125.2(9) . . ?
C67 C66 H66C 106.0 . . ?
C67 C66 H66D 106.0 . . ?
C53 C52 H52 119.9 . . ?
C51 C52 C53 120.2(6) . . ?
C51 C52 H52 119.9 . . ?
C50 C51 C52 121.6(7) . . ?
C50 C51 H51 119.2 . . ?
C52 C51 H51 119.2 . . ?
C19 C20 H20A 109.5 . . ?
C19 C20 H20B 109.5 . . ?
C19 C20 H20C 109.5 . . ?
H20A C20 H20B 109.5 . . ?
H20A C20 H20C 109.5 . . ?
H20B C20 H20C 109.5 . . ?
H68A C68' H68B 109.5 . . ?
H68A C68' H68C 109.5 . . ?
H68B C68' H68C 109.5 . . ?
C67' C68' H68A 109.5 . . ?
C67' C68' H68B 109.5 . . ?
C67' C68' H68C 109.5 . . ?
C66 C67' H67A 109.6 . . ?
C66 C67' H67B 109.6 . . ?
C68' C67' C66 110.1(19) . . ?
C68' C67' H67A 109.6 . . ?
C68' C67' H67B 109.6 . . ?
H67A C67' H67B 108.2 . . ?
C66 C67 H67C 110.2 . . ?
C66 C67 H67D 110.2 . . ?
C66 C67 C68 107.7(15) . . ?
H67C C67 H67D 108.5 . . ?
C68 C67 H67C 110.2 . . ?
C68 C67 H67D 110.2 . . ?
C67 C68 H68D 109.5 . . ?
C67 C68 H68E 109.5 . . ?
C67 C68 H68F 109.5 . . ?
H68D C68 H68E 109.5 . . ?
H68D C68 H68F 109.5 . . ?
H68E C68 H68F 109.5 . . ?

loop_
_geom_bond_atom_site_label_1
_geom_bond_atom_site_label_2
_geom_bond_distance
_geom_bond_site_symmetry_2
_geom_bond_publ_flag
Zn1 N3 1.979(4) . ?
Zn1 N3 1.979(4) 2_656 ?
Zn1 N1 1.978(4) 2_656 ?
Zn1 N1 1.978(4) . ?
N2 C5 1.334(6) . ?
N2 C4 1.328(6) . ?
N3 C5 1.392(6) . ?
N3 C8 1.331(5) . ?
N1 C4 1.383(6) . ?
N1 C1 1.330(5) . ?
C5 C6 1.450(6) . ?
C4 C3 1.442(6) . ?
C6 C7 1.386(6) . ?
C6 C39 1.482(7) . ?
C33 C3 1.459(7) . ?
C33 C34 1.391(7) . ?
C33 C38 1.402(7) . ?
C7 C8 1.432(7) . ?
C7 C45 1.424(6) . ?
C3 C2 1.397(6) . ?
C39 C44 1.387(7) . ?
C39 C40 1.392(7) . ?
C8 C57 1.474(7) . ?
C1 C9 1.473(7) . ?
C1 C2 1.430(6) . ?
C9 C14 1.382(7) . ?
C9 C10 1.400(7) . ?
C57 C62 1.389(7) . ?
C57 C58 1.389(6) . ?
C2 C21 1.421(6) . ?
C34 H34 0.9500 . ?
C34 C35 1.381(7) . ?
C21 C22 1.200(6) . ?
C44 H44 0.9500 . ?
C44 C43 1.383(7) . ?
C62 H62 0.9500 . ?
C62 C61 1.374(7) . ?
C58 H58 0.9500 . ?
C58 C59 1.382(7) . ?
C13 H13 0.9500 . ?
C13 C14 1.382(7) . ?
C13 C12 1.389(8) . ?
C60 C61 1.385(7) . ?
C60 C59 1.384(8) . ?
C60 C63 1.520(7) . ?
C45 C46 1.194(7) . ?
C14 H14 0.9500 . ?
C22 C23 1.450(7) . ?
C64 H64A 0.9900 . ?
C64 H64B 0.9900 . ?
C64 C65 1.523(7) . ?
C64 C63 1.507(8) . ?
C61 H61 0.9500 . ?
C12 C11 1.394(9) . ?
C12 C15 1.511(8) . ?
C40 H40 0.9500 . ?
C40 C41 1.386(8) . ?
C38 H38 0.9500 . ?
C38 C37 1.374(8) . ?
C43 H43 0.9500 . ?
C43 C42 1.368(8) . ?
C23 C32 1.344(8) . ?
C23 C24 1.429(8) . ?
C59 H59 0.9500 . ?
C10 H10 0.9500 . ?
C10 C11 1.379(8) . ?
C46 C47 1.428(7) . ?
C31 C26 1.421(9) . ?
C31 C32 1.448(7) . ?
C31 C30 1.382(9) . ?
C41 H41 0.9500 . ?
C41 C42 1.363(8) . ?
C35 H35 0.9500 . ?
C35 C36 1.381(8) . ?
C16 H16A 0.9900 . ?
C16 H16B 0.9900 . ?
C16 C17 1.525(8) . ?
C16 C15 1.523(9) . ?
C36 H36 0.9500 . ?
C36 C37 1.363(9) . ?
C42 H42 0.9500 . ?
C65 H65A 0.9900 . ?
C65 H65B 0.9900 . ?
C65 C66 1.496(9) . ?
C47 C48 1.324(8) . ?
C47 C56 1.468(9) . ?
C26 C25 1.392(9) . ?
C26 C27 1.444(8) . ?
C17 H17A 0.9900 . ?
C17 H17B 0.9900 . ?
C17 C18 1.503(9) . ?
C11 H11 0.9500 . ?
C63 H63A 0.9900 . ?
C63 H63B 0.9900 . ?
C37 H37 0.9500 . ?
C32 H32 0.9500 . ?
C49 C48 1.464(8) . ?
C49 C54 1.406(10) . ?
C49 C50 1.342(10) . ?
C24 H24 0.9500 . ?
C24 C25 1.369(7) . ?
C15 H15A 0.9900 . ?
C15 H15B 0.9900 . ?
C48 H48 0.9500 . ?
C54 C55 1.399(9) . ?
C54 C53 1.435(9) . ?
C18 H18A 0.9900 . ?
C18 H18B 0.9900 . ?
C18 C19 1.526(9) . ?
C30 H30 0.9500 . ?
C30 C29 1.355(9) . ?
C25 H25 0.9500 . ?
C56 H56 0.9500 . ?
C56 C55 1.360(8) . ?
C55 H55 0.9500 . ?
C19 H19A 0.9900 . ?
C19 H19B 0.9900 . ?
C19 C20 1.464(10) . ?
C53 H53 0.9500 . ?
C53 C52 1.391(11) . ?
C27 H27 0.9500 . ?
C27 C28 1.354(10) . ?
C28 H28 0.9500 . ?
C28 C29 1.380(10) . ?
C50 H50 0.9500 . ?
C50 C51 1.343(10) . ?
C29 H29 0.9500 . ?
C66 H66A 0.9900 . ?
C66 H66B 0.9900 . ?
C66 H66C 0.9900 . ?
C66 H66D 0.9900 . ?
C66 C67' 1.66(2) . ?
C66 C67 1.458(18) . ?
C52 H52 0.9500 . ?
C52 C51 1.371(12) . ?
C51 H51 0.9500 . ?
C20 H20A 0.9800 . ?
C20 H20B 0.9800 . ?
C20 H20C 0.9800 . ?
C68' H68A 0.9800 . ?
C68' H68B 0.9800 . ?
C68' H68C 0.9800 . ?
C68' C67' 1.43(3) . ?
C67' H67A 0.9900 . ?
C67' H67B 0.9900 . ?
C67 H67C 0.9900 . ?
C67 H67D 0.9900 . ?
C67 C68 1.50(3) . ?
C68 H68D 0.9800 . ?
C68 H68E 0.9800 . ?
C68 H68F 0.9800 . ?
